data_7223429
loop_
_publ_author_name
'Zhou, Meisu'
'Yang, Qiaokun'
'Tong, Hongbo'

_publ_section_title
;
 Organoamido zirconium(IV) and titanium(IV) complexes and their catalysis
 towards ethylene polymerization
;
_journal_name_full 'RSC Adv.'
_journal_paper_doi 10.1039/C5RA20868H
_journal_year 2015
_chemical_formula_sum 'C53 H98 Cl N15 O2 Si3 Zr'
_chemical_formula_weight 1188.40
_chemical_name_systematic
; 
 ? 
;
_space_group_IT_number 2
_symmetry_cell_setting triclinic
_symmetry_space_group_name_Hall '-P 1'
_symmetry_space_group_name_H-M 'P -1'
_atom_sites_solution_hydrogens geom
_atom_sites_solution_primary direct
_atom_sites_solution_secondary difmap
_audit_creation_method SHELXL-97
_audit_update_record
;
2015-09-15 deposited with the CCDC.
2015-12-02 downloaded from the CCDC.
;
_cell_angle_alpha 87.593(4)
_cell_angle_beta 76.510(3)
_cell_angle_gamma 82.086(4)
_cell_formula_units_Z 2
_cell_length_a 12.6863(19)
_cell_length_b 14.732(2)
_cell_length_c 18.976(3)
_cell_measurement_reflns_used 2603
_cell_measurement_temperature 200(2)
_cell_measurement_theta_max 21.7115
_cell_measurement_theta_min 2.2065
_cell_volume 3415.6(9)
_computing_cell_refinement SAINT
_computing_data_collection SMART
_computing_data_reduction SAINT
_computing_molecular_graphics SHELXTL
_computing_publication_material SHELXTL
_computing_structure_refinement 'SHELXL-97 (Sheldrick, 1997)'
_computing_structure_solution 'SHELXS-97 (Sheldrick, 1990)'
_diffrn_ambient_temperature 200(2)
_diffrn_measured_fraction_theta_full 0.999
_diffrn_measured_fraction_theta_max 0.999
_diffrn_measurement_device_type 'Smart apec ccd'
_diffrn_measurement_method \w
_diffrn_radiation_monochromator graphite
_diffrn_radiation_source 'fine-focus sealed tube'
_diffrn_radiation_type MoK\a
_diffrn_radiation_wavelength 0.71073
_diffrn_reflns_av_R_equivalents 0.0425
_diffrn_reflns_av_sigmaI/netI 0.0896
_diffrn_reflns_limit_h_max 15
_diffrn_reflns_limit_h_min -12
_diffrn_reflns_limit_k_max 16
_diffrn_reflns_limit_k_min -17
_diffrn_reflns_limit_l_max 22
_diffrn_reflns_limit_l_min -22
_diffrn_reflns_number 19339
_diffrn_reflns_theta_full 25.05
_diffrn_reflns_theta_max 25.05
_diffrn_reflns_theta_min 1.10
_exptl_absorpt_coefficient_mu 0.299
_exptl_absorpt_correction_T_max 0.9399
_exptl_absorpt_correction_T_min 0.9026
_exptl_absorpt_correction_type multi-scan
_exptl_absorpt_process_details sadabs
_exptl_crystal_colour yellow
_exptl_crystal_density_diffrn 1.155
_exptl_crystal_density_method 'not measured'
_exptl_crystal_description block
_exptl_crystal_F_000 1272
_exptl_crystal_size_max 0.35
_exptl_crystal_size_mid 0.25
_exptl_crystal_size_min 0.21
_refine_diff_density_max 0.398
_refine_diff_density_min -0.339
_refine_diff_density_rms 0.060
_refine_ls_extinction_method none
_refine_ls_goodness_of_fit_ref 1.008
_refine_ls_hydrogen_treatment constr
_refine_ls_matrix_type full
_refine_ls_number_parameters 676
_refine_ls_number_reflns 12078
_refine_ls_number_restraints 1
_refine_ls_restrained_S_all 1.009
_refine_ls_R_factor_all 0.1000
_refine_ls_R_factor_gt 0.0534
_refine_ls_shift/su_max 0.001
_refine_ls_shift/su_mean 0.000
_refine_ls_structure_factor_coef Fsqd
_refine_ls_weighting_details 'calc w=1/[\s^2^(Fo^2^)+(0.0358P)^2^+1.3130P] where P=(Fo^2^+2Fc^2^)/3'
_refine_ls_weighting_scheme calc
_refine_ls_wR_factor_gt 0.0997
_refine_ls_wR_factor_ref 0.1201
_reflns_number_gt 7669
_reflns_number_total 12078
_reflns_threshold_expression >2sigma(I)
_cod_data_source_file c5ra20868h1.cif
_cod_data_source_block s826b
_cod_depositor_comments
;
The following automatic conversions were performed:

'_symmetry_cell_setting' value 'Triclinic' changed to 'triclinic'
according to
/usr/data/users/saulius/crontab/automatic-downloads/rss-feeds/RSC/lib/dictionaries/cif_core.dic
dictionary named 'cif_core.dic' version 2.4.2 from 2011-04-26.

Automatic conversion script
Id: cif_fix_values 4268 2015-11-12 08:31:59Z antanas 
;
_cod_original_cell_volume 3415.7(9)
_cod_original_sg_symbol_H-M P-1
_cod_database_code 7223429

loop_
_symmetry_equiv_pos_as_xyz
'x, y, z'
'-x, -y, -z'

loop_
_atom_site_label
_atom_site_type_symbol
_atom_site_fract_x
_atom_site_fract_y
_atom_site_fract_z
_atom_site_U_iso_or_equiv
_atom_site_adp_type
_atom_site_occupancy
_atom_site_symmetry_multiplicity
_atom_site_calc_flag
_atom_site_refinement_flags
Zr1 Zr 0.57855(3) 0.71518(2) 0.74647(2) 0.03351(11) Uani 1 1 d .
Cl1 Cl 0.74234(8) 0.60279(7) 0.72408(6) 0.0517(3) Uani 1 1 d .
N1 N 0.5287(2) 0.82525(19) 0.67047(15) 0.0339(7) Uani 1 1 d .
N2 N 0.6434(2) 0.9347(2) 0.61183(17) 0.0455(8) Uani 1 1 d .
N3 N 0.6929(2) 0.81637(19) 0.69270(15) 0.0341(7) Uani 1 1 d .
N4 N 0.8695(2) 0.7952(2) 0.70916(17) 0.0457(8) Uani 1 1 d .
N5 N 0.8408(2) 0.7911(2) 0.59127(17) 0.0460(8) Uani 1 1 d .
Si1 Si 0.93426(9) 0.77713(9) 0.51369(7) 0.0569(4) Uani 1 1 d .
C1 C 0.4288(3) 0.8659(3) 0.65283(19) 0.0363(9) Uani 1 1 d .
C2 C 0.3771(3) 0.9515(3) 0.6787(2) 0.0446(10) Uani 1 1 d .
H2 H 0.4095 0.9858 0.7073 0.054 Uiso 1 1 calc R
C3 C 0.2786(3) 0.9861(3) 0.6627(2) 0.0543(11) Uani 1 1 d .
H3 H 0.2431 1.0443 0.6809 0.065 Uiso 1 1 calc R
C4 C 0.2311(3) 0.9380(3) 0.6208(2) 0.0580(12) Uani 1 1 d .
H4 H 0.1638 0.9630 0.6095 0.070 Uiso 1 1 calc R
C5 C 0.2819(3) 0.8533(3) 0.5953(2) 0.0549(12) Uani 1 1 d .
H5 H 0.2495 0.8193 0.5665 0.066 Uiso 1 1 calc R
C6 C 0.3800(3) 0.8175(3) 0.6116(2) 0.0455(10) Uani 1 1 d .
H6 H 0.4143 0.7588 0.5941 0.055 Uiso 1 1 calc R
C7 C 0.6216(3) 0.8619(2) 0.65544(19) 0.0342(9) Uani 1 1 d .
C8 C 0.5934(4) 0.9588(3) 0.5507(2) 0.0660(13) Uani 1 1 d .
H8A H 0.5545 0.9089 0.5420 0.099 Uiso 1 1 calc R
H8B H 0.6504 0.9687 0.5074 0.099 Uiso 1 1 calc R
H8C H 0.5418 1.0151 0.5616 0.099 Uiso 1 1 calc R
C9 C 0.7301(3) 0.9887(3) 0.6166(2) 0.0592(12) Uani 1 1 d .
H9A H 0.7510 0.9757 0.6629 0.089 Uiso 1 1 calc R
H9B H 0.7035 1.0541 0.6134 0.089 Uiso 1 1 calc R
H9C H 0.7937 0.9724 0.5766 0.089 Uiso 1 1 calc R
C10 C 0.8064(3) 0.8005(2) 0.6592(2) 0.0402(9) Uani 1 1 d .
C11 C 0.8253(3) 0.8054(3) 0.7866(2) 0.0564(12) Uani 1 1 d .
H11A H 0.7547 0.8446 0.7953 0.085 Uiso 1 1 calc R
H11B H 0.8762 0.8334 0.8080 0.085 Uiso 1 1 calc R
H11C H 0.8153 0.7450 0.8089 0.085 Uiso 1 1 calc R
C12 C 0.9833(3) 0.7542(4) 0.6887(2) 0.0723(15) Uani 1 1 d .
H12A H 0.9897 0.7014 0.6576 0.108 Uiso 1 1 calc R
H12B H 1.0091 0.7341 0.7324 0.108 Uiso 1 1 calc R
H12C H 1.0279 0.7996 0.6623 0.108 Uiso 1 1 calc R
C13 C 1.0090(5) 0.6592(4) 0.5051(3) 0.127(3) Uani 1 1 d .
H13A H 1.0582 0.6510 0.5384 0.190 Uiso 1 1 calc R
H13B H 1.0518 0.6497 0.4552 0.190 Uiso 1 1 calc R
H13C H 0.9565 0.6148 0.5171 0.190 Uiso 1 1 calc R
C14 C 1.0352(4) 0.8606(5) 0.5011(3) 0.119(2) Uani 1 1 d .
H14A H 1.0019 0.9204 0.4868 0.178 Uiso 1 1 calc R
H14B H 1.0997 0.8387 0.4633 0.178 Uiso 1 1 calc R
H14C H 1.0572 0.8666 0.5468 0.178 Uiso 1 1 calc R
C15 C 0.8644(4) 0.7975(3) 0.4376(2) 0.0726(14) Uani 1 1 d .
H15A H 0.8100 0.7551 0.4420 0.109 Uiso 1 1 calc R
H15B H 0.9183 0.7874 0.3915 0.109 Uiso 1 1 calc R
H15C H 0.8279 0.8607 0.4392 0.109 Uiso 1 1 calc R
N6 N 0.5287(2) 0.82270(19) 0.83300(15) 0.0344(7) Uani 1 1 d .
N7 N 0.5135(3) 0.7908(2) 0.95883(17) 0.0455(8) Uani 1 1 d .
N8 N 0.5665(2) 0.6786(2) 0.86515(16) 0.0367(7) Uani 1 1 d .
N9 N 0.7120(3) 0.6483(2) 0.92357(18) 0.0488(9) Uani 1 1 d .
N10 N 0.6259(3) 0.5284(2) 0.89257(19) 0.0498(9) Uani 1 1 d .
Si2 Si 0.81043(10) 0.63440(9) 0.96999(7) 0.0564(3) Uani 1 1 d .
C16 C 0.4770(3) 0.9153(2) 0.83802(19) 0.0373(9) Uani 1 1 d .
C17 C 0.3668(3) 0.9387(3) 0.8686(2) 0.0458(10) Uani 1 1 d .
H17 H 0.3237 0.8923 0.8896 0.055 Uiso 1 1 calc R
C18 C 0.3190(4) 1.0286(3) 0.8688(2) 0.0559(12) Uani 1 1 d .
H18 H 0.2432 1.0438 0.8896 0.067 Uiso 1 1 calc R
C19 C 0.3811(4) 1.0970(3) 0.8390(2) 0.0562(12) Uani 1 1 d .
H19 H 0.3482 1.1590 0.8393 0.067 Uiso 1 1 calc R
C20 C 0.4907(4) 1.0742(3) 0.8090(2) 0.0528(11) Uani 1 1 d .
H20 H 0.5338 1.1208 0.7885 0.063 Uiso 1 1 calc R
C21 C 0.5390(3) 0.9841(3) 0.8082(2) 0.0433(10) Uani 1 1 d .
H21 H 0.6148 0.9692 0.7873 0.052 Uiso 1 1 calc R
C22 C 0.5360(3) 0.7663(3) 0.8886(2) 0.0370(9) Uani 1 1 d .
C23 C 0.5277(4) 0.8801(3) 0.9818(2) 0.0636(13) Uani 1 1 d .
H23A H 0.5697 0.9122 0.9406 0.095 Uiso 1 1 calc R
H23B H 0.5671 0.8725 1.0208 0.095 Uiso 1 1 calc R
H23C H 0.4559 0.9159 0.9994 0.095 Uiso 1 1 calc R
C24 C 0.4898(4) 0.7236(3) 1.0174(2) 0.0613(12) Uani 1 1 d .
H24A H 0.4742 0.6676 0.9978 0.092 Uiso 1 1 calc R
H24B H 0.4261 0.7489 1.0544 0.092 Uiso 1 1 calc R
H24C H 0.5531 0.7091 1.0390 0.092 Uiso 1 1 calc R
C25 C 0.6405(3) 0.6184(3) 0.8970(2) 0.0435(10) Uani 1 1 d .
C26 C 0.5405(4) 0.4988(3) 0.8628(3) 0.0656(13) Uani 1 1 d .
H26A H 0.4769 0.5463 0.8708 0.098 Uiso 1 1 calc R
H26B H 0.5191 0.4418 0.8869 0.098 Uiso 1 1 calc R
H26C H 0.5679 0.4884 0.8107 0.098 Uiso 1 1 calc R
C27 C 0.7133(4) 0.4570(3) 0.8998(3) 0.0815(16) Uani 1 1 d .
H27A H 0.7830 0.4820 0.8880 0.122 Uiso 1 1 calc R
H27B H 0.7162 0.4071 0.8665 0.122 Uiso 1 1 calc R
H27C H 0.6998 0.4334 0.9497 0.122 Uiso 1 1 calc R
C28 C 0.9458(4) 0.5889(4) 0.9122(3) 0.0867(17) Uani 1 1 d .
H28A H 0.9465 0.5241 0.9022 0.130 Uiso 1 1 calc R
H28B H 1.0034 0.5951 0.9376 0.130 Uiso 1 1 calc R
H28C H 0.9587 0.6236 0.8665 0.130 Uiso 1 1 calc R
C29 C 0.7782(4) 0.5622(4) 1.0538(3) 0.104(2) Uani 1 1 d .
H29A H 0.7046 0.5840 1.0821 0.156 Uiso 1 1 calc R
H29B H 0.8316 0.5665 1.0830 0.156 Uiso 1 1 calc R
H29C H 0.7814 0.4982 1.0402 0.156 Uiso 1 1 calc R
C30 C 0.8237(4) 0.7508(4) 0.9995(3) 0.0842(17) Uani 1 1 d .
H30A H 0.8388 0.7912 0.9570 0.126 Uiso 1 1 calc R
H30B H 0.8839 0.7464 1.0243 0.126 Uiso 1 1 calc R
H30C H 0.7554 0.7759 1.0327 0.126 Uiso 1 1 calc R
N11 N 0.4027(2) 0.6874(2) 0.77490(16) 0.0367(7) Uani 1 1 d .
N12 N 0.3291(2) 0.5931(2) 0.70366(17) 0.0438(8) Uani 1 1 d .
N13 N 0.5150(2) 0.6247(2) 0.67703(16) 0.0382(8) Uani 1 1 d .
N14 N 0.6434(3) 0.5498(2) 0.58345(18) 0.0505(9) Uani 1 1 d .
N15 N 0.5393(3) 0.4628(2) 0.67517(19) 0.0522(9) Uani 1 1 d .
Si3 Si 0.54670(12) 0.34997(9) 0.66710(8) 0.0680(4) Uani 1 1 d .
C31 C 0.3029(3) 0.7267(3) 0.8204(2) 0.0416(10) Uani 1 1 d .
C32 C 0.2259(3) 0.7860(3) 0.7942(2) 0.0497(11) Uani 1 1 d .
H32 H 0.2372 0.7994 0.7438 0.060 Uiso 1 1 calc R
C33 C 0.1322(3) 0.8258(3) 0.8417(3) 0.0653(14) Uani 1 1 d .
H33 H 0.0795 0.8661 0.8235 0.078 Uiso 1 1 calc R
C34 C 0.1145(4) 0.8075(4) 0.9152(3) 0.0707(15) Uani 1 1 d .
H34 H 0.0503 0.8355 0.9473 0.085 Uiso 1 1 calc R
C35 C 0.1906(4) 0.7483(3) 0.9415(3) 0.0652(13) Uani 1 1 d .
H35 H 0.1783 0.7346 0.9919 0.078 Uiso 1 1 calc R
C36 C 0.2847(3) 0.7088(3) 0.8948(2) 0.0501(11) Uani 1 1 d .
H36 H 0.3375 0.6691 0.9135 0.060 Uiso 1 1 calc R
C37 C 0.4111(3) 0.6328(2) 0.7194(2) 0.0387(9) Uani 1 1 d .
C38 C 0.2369(3) 0.5684(3) 0.7593(2) 0.0622(13) Uani 1 1 d .
H38A H 0.2517 0.5741 0.8073 0.093 Uiso 1 1 calc R
H38B H 0.2263 0.5051 0.7523 0.093 Uiso 1 1 calc R
H38C H 0.1706 0.6096 0.7558 0.093 Uiso 1 1 calc R
C39 C 0.3334(3) 0.5625(3) 0.6314(2) 0.0587(12) Uani 1 1 d .
H39A H 0.3935 0.5869 0.5969 0.088 Uiso 1 1 calc R
H39B H 0.2641 0.5846 0.6181 0.088 Uiso 1 1 calc R
H39C H 0.3456 0.4954 0.6303 0.088 Uiso 1 1 calc R
C40 C 0.5653(3) 0.5389(3) 0.6458(2) 0.0429(10) Uani 1 1 d .
C41 C 0.6649(3) 0.6384(3) 0.5513(2) 0.0579(12) Uani 1 1 d .
H41A H 0.5967 0.6810 0.5603 0.087 Uiso 1 1 calc R
H41B H 0.6940 0.6317 0.4989 0.087 Uiso 1 1 calc R
H41C H 0.7184 0.6623 0.5729 0.087 Uiso 1 1 calc R
C42 C 0.7341(4) 0.4768(3) 0.5612(3) 0.0771(16) Uani 1 1 d .
H42A H 0.7260 0.4258 0.5960 0.116 Uiso 1 1 calc R
H42B H 0.8033 0.5003 0.5596 0.116 Uiso 1 1 calc R
H42C H 0.7341 0.4554 0.5130 0.116 Uiso 1 1 calc R
C43 C 0.6629(5) 0.2880(4) 0.7016(4) 0.114(2) Uani 1 1 d .
H43A H 0.7319 0.3039 0.6715 0.172 Uiso 1 1 calc R
H43B H 0.6618 0.2218 0.6996 0.172 Uiso 1 1 calc R
H43C H 0.6561 0.3057 0.7518 0.172 Uiso 1 1 calc R
C44 C 0.5573(6) 0.3084(4) 0.5736(3) 0.131(3) Uani 1 1 d .
H44A H 0.5210 0.3560 0.5465 0.197 Uiso 1 1 calc R
H44B H 0.5220 0.2528 0.5766 0.197 Uiso 1 1 calc R
H44C H 0.6346 0.2947 0.5488 0.197 Uiso 1 1 calc R
C45 C 0.4189(5) 0.3144(3) 0.7244(4) 0.117(2) Uani 1 1 d .
H45A H 0.4145 0.3274 0.7752 0.175 Uiso 1 1 calc R
H45B H 0.4190 0.2485 0.7188 0.175 Uiso 1 1 calc R
H45C H 0.3557 0.3483 0.7093 0.175 Uiso 1 1 calc R
O1 O 0.8912(5) 0.0400(4) 0.8280(4) 0.161(2) Uani 1 1 d .
C46 C 0.8132(11) 0.0697(9) 0.8912(6) 0.249(7) Uani 1 1 d D
H46A H 0.8060 0.1371 0.8957 0.299 Uiso 1 1 calc R
H46B H 0.7408 0.0522 0.8905 0.299 Uiso 1 1 calc R
C47 C 0.8519(13) 0.0265(8) 0.9477(5) 0.308(10) Uani 1 1 d D
H47A H 0.8451 -0.0390 0.9477 0.462 Uiso 1 1 calc R
H47B H 0.8091 0.0533 0.9937 0.462 Uiso 1 1 calc R
H47C H 0.9289 0.0344 0.9419 0.462 Uiso 1 1 calc R
C48 C 0.8608(7) 0.0807(7) 0.7678(6) 0.158(3) Uani 1 1 d .
H48A H 0.8540 0.1482 0.7712 0.189 Uiso 1 1 calc R
H48B H 0.7893 0.0638 0.7645 0.189 Uiso 1 1 calc R
C49 C 0.9434(7) 0.0494(6) 0.7051(4) 0.163(4) Uani 1 1 d .
H49A H 1.0156 0.0568 0.7126 0.244 Uiso 1 1 calc R
H49B H 0.9305 0.0854 0.6626 0.244 Uiso 1 1 calc R
H49C H 0.9405 -0.0155 0.6972 0.244 Uiso 1 1 calc R
O2 O 0.9379(7) 0.6368(6) 0.2576(5) 0.210(3) Uani 1 1 d .
C50 C 1.0213(10) 0.5851(8) 0.2801(7) 0.196(5) Uani 1 1 d .
H50A H 1.0673 0.6251 0.2965 0.235 Uiso 1 1 calc R
H50B H 1.0676 0.5470 0.2398 0.235 Uiso 1 1 calc R
C51 C 0.9753(7) 0.5291(7) 0.3375(6) 0.175(4) Uani 1 1 d .
H51A H 0.9227 0.5670 0.3744 0.263 Uiso 1 1 calc R
H51B H 1.0332 0.4966 0.3588 0.263 Uiso 1 1 calc R
H51C H 0.9377 0.4845 0.3192 0.263 Uiso 1 1 calc R
C52 C 0.9777(12) 0.6982(7) 0.2031(8) 0.252(7) Uani 1 1 d .
H52A H 1.0383 0.7245 0.2161 0.302 Uiso 1 1 calc R
H52B H 1.0081 0.6641 0.1574 0.302 Uiso 1 1 calc R
C53 C 0.9004(9) 0.7685(8) 0.1914(6) 0.242(6) Uani 1 1 d .
H53A H 0.8416 0.7433 0.1765 0.363 Uiso 1 1 calc R
H53B H 0.9343 0.8093 0.1532 0.363 Uiso 1 1 calc R
H53C H 0.8703 0.8031 0.2362 0.363 Uiso 1 1 calc R

loop_
_atom_site_aniso_label
_atom_site_aniso_U_11
_atom_site_aniso_U_22
_atom_site_aniso_U_33
_atom_site_aniso_U_23
_atom_site_aniso_U_13
_atom_site_aniso_U_12
Zr1 0.0287(2) 0.0332(2) 0.0389(2) 0.00277(16) -0.00988(16) -0.00223(16)
Cl1 0.0417(6) 0.0476(6) 0.0641(7) 0.0013(5) -0.0151(5) 0.0044(5)
N1 0.0243(16) 0.0380(18) 0.0396(19) 0.0041(14) -0.0108(14) -0.0004(14)
N2 0.0409(19) 0.048(2) 0.048(2) 0.0183(17) -0.0129(16) -0.0081(16)
N3 0.0225(16) 0.0427(19) 0.0366(18) 0.0065(15) -0.0092(13) 0.0000(14)
N4 0.0296(18) 0.065(2) 0.044(2) 0.0061(17) -0.0122(15) -0.0054(16)
N5 0.0377(19) 0.059(2) 0.037(2) 0.0024(17) -0.0046(16) -0.0013(17)
Si1 0.0366(7) 0.0800(10) 0.0484(8) 0.0040(7) -0.0026(6) -0.0014(6)
C1 0.031(2) 0.044(2) 0.034(2) 0.0052(18) -0.0083(17) -0.0031(18)
C2 0.041(2) 0.045(2) 0.049(3) 0.000(2) -0.018(2) 0.000(2)
C3 0.047(3) 0.054(3) 0.059(3) -0.001(2) -0.016(2) 0.008(2)
C4 0.036(2) 0.070(3) 0.069(3) 0.006(3) -0.023(2) 0.007(2)
C5 0.044(3) 0.068(3) 0.061(3) 0.000(2) -0.028(2) -0.009(2)
C6 0.042(2) 0.043(2) 0.054(3) 0.000(2) -0.019(2) -0.002(2)
C7 0.030(2) 0.036(2) 0.035(2) -0.0010(18) -0.0061(17) -0.0021(17)
C8 0.057(3) 0.085(4) 0.052(3) 0.033(3) -0.015(2) -0.002(3)
C9 0.052(3) 0.048(3) 0.079(3) 0.014(2) -0.016(2) -0.013(2)
C10 0.033(2) 0.039(2) 0.050(3) 0.0079(19) -0.013(2) -0.0067(18)
C11 0.048(3) 0.077(3) 0.049(3) 0.002(2) -0.019(2) -0.011(2)
C12 0.035(3) 0.114(4) 0.068(3) 0.001(3) -0.019(2) 0.002(3)
C13 0.113(5) 0.146(6) 0.084(4) -0.012(4) 0.000(4) 0.076(5)
C14 0.081(4) 0.209(7) 0.080(4) 0.029(4) -0.016(3) -0.080(5)
C15 0.070(3) 0.097(4) 0.047(3) 0.003(3) -0.007(2) -0.011(3)
N6 0.0351(17) 0.0333(18) 0.0339(18) 0.0073(14) -0.0079(14) -0.0031(14)
N7 0.058(2) 0.044(2) 0.033(2) 0.0023(16) -0.0092(16) -0.0024(17)
N8 0.0366(18) 0.0336(18) 0.0411(19) 0.0060(15) -0.0127(15) -0.0045(15)
N9 0.046(2) 0.052(2) 0.053(2) 0.0084(18) -0.0229(17) -0.0062(17)
N10 0.052(2) 0.0341(19) 0.067(2) 0.0138(17) -0.0263(18) -0.0036(17)
Si2 0.0456(7) 0.0710(9) 0.0569(8) 0.0137(7) -0.0224(6) -0.0079(7)
C16 0.042(2) 0.037(2) 0.032(2) -0.0019(18) -0.0107(18) 0.0009(19)
C17 0.045(2) 0.042(2) 0.046(3) 0.002(2) -0.005(2) 0.000(2)
C18 0.050(3) 0.055(3) 0.056(3) 0.000(2) -0.007(2) 0.010(2)
C19 0.073(3) 0.036(2) 0.054(3) -0.002(2) -0.012(2) 0.010(2)
C20 0.069(3) 0.036(2) 0.052(3) 0.004(2) -0.012(2) -0.007(2)
C21 0.044(2) 0.042(2) 0.044(2) 0.004(2) -0.0091(19) -0.008(2)
C22 0.026(2) 0.041(2) 0.045(3) 0.002(2) -0.0099(18) -0.0062(18)
C23 0.087(4) 0.058(3) 0.049(3) -0.007(2) -0.021(2) -0.008(3)
C24 0.068(3) 0.070(3) 0.041(3) 0.014(2) -0.009(2) -0.004(3)
C25 0.044(2) 0.041(2) 0.043(2) 0.0096(19) -0.010(2) -0.002(2)
C26 0.068(3) 0.047(3) 0.092(4) 0.021(3) -0.037(3) -0.018(2)
C27 0.077(4) 0.045(3) 0.132(5) 0.012(3) -0.051(3) 0.001(3)
C28 0.051(3) 0.101(4) 0.106(4) -0.009(4) -0.023(3) 0.009(3)
C29 0.095(4) 0.141(5) 0.087(4) 0.062(4) -0.047(3) -0.030(4)
C30 0.062(3) 0.116(5) 0.085(4) -0.021(3) -0.028(3) -0.021(3)
N11 0.0312(17) 0.0419(19) 0.0376(19) -0.0024(15) -0.0084(14) -0.0059(15)
N12 0.0370(19) 0.051(2) 0.047(2) -0.0022(17) -0.0128(16) -0.0138(16)
N13 0.0319(17) 0.0367(18) 0.046(2) -0.0018(15) -0.0095(15) -0.0041(15)
N14 0.047(2) 0.046(2) 0.053(2) -0.0080(18) -0.0038(18) -0.0015(18)
N15 0.055(2) 0.037(2) 0.065(2) 0.0000(18) -0.0155(19) -0.0059(18)
Si3 0.0821(10) 0.0375(7) 0.0855(11) 0.0006(7) -0.0224(8) -0.0069(7)
C31 0.030(2) 0.046(2) 0.048(3) 0.001(2) -0.0048(19) -0.0098(19)
C32 0.034(2) 0.057(3) 0.056(3) -0.004(2) -0.007(2) -0.002(2)
C33 0.035(3) 0.067(3) 0.091(4) -0.009(3) -0.011(3) -0.002(2)
C34 0.042(3) 0.087(4) 0.073(4) -0.016(3) 0.010(3) -0.011(3)
C35 0.057(3) 0.078(4) 0.053(3) -0.002(3) 0.007(3) -0.019(3)
C36 0.043(2) 0.058(3) 0.049(3) 0.002(2) -0.004(2) -0.015(2)
C37 0.035(2) 0.035(2) 0.048(3) 0.0069(19) -0.0142(19) -0.0048(18)
C38 0.048(3) 0.068(3) 0.073(3) -0.005(3) -0.007(2) -0.026(2)
C39 0.057(3) 0.070(3) 0.057(3) -0.001(2) -0.024(2) -0.018(2)
C40 0.039(2) 0.040(2) 0.052(3) -0.008(2) -0.017(2) 0.000(2)
C41 0.053(3) 0.065(3) 0.049(3) -0.001(2) 0.000(2) -0.006(2)
C42 0.059(3) 0.062(3) 0.095(4) -0.017(3) 0.010(3) 0.003(3)
C43 0.111(5) 0.065(4) 0.166(6) 0.022(4) -0.047(5) 0.010(4)
C44 0.184(7) 0.090(5) 0.132(6) -0.043(4) -0.050(5) -0.028(5)
C45 0.111(5) 0.054(3) 0.171(7) 0.034(4) -0.003(5) -0.023(3)
O1 0.186(6) 0.163(5) 0.115(5) 0.002(4) 0.003(4) -0.015(4)
C46 0.284(15) 0.267(17) 0.154(11) -0.084(12) 0.048(12) -0.036(12)
C47 0.58(3) 0.177(12) 0.105(9) -0.025(9) 0.044(13) -0.060(14)
C48 0.127(8) 0.171(9) 0.185(11) -0.001(8) -0.052(8) -0.028(7)
C49 0.137(7) 0.248(11) 0.112(6) 0.013(7) -0.009(5) -0.092(7)
O2 0.207(8) 0.168(7) 0.258(9) -0.007(6) -0.094(7) 0.041(6)
C50 0.159(11) 0.192(12) 0.222(13) 0.012(9) -0.045(9) 0.027(9)
C51 0.144(9) 0.166(10) 0.240(13) -0.061(9) -0.100(9) 0.009(7)
C52 0.285(18) 0.118(9) 0.35(2) 0.061(10) -0.090(15) 0.007(10)
C53 0.258(13) 0.226(13) 0.279(14) -0.036(11) -0.169(11) 0.035(10)

loop_
_atom_type_symbol
_atom_type_description
_atom_type_scat_dispersion_real
_atom_type_scat_dispersion_imag
_atom_type_scat_source
C C 0.0033 0.0016 'International Tables Vol C Tables 4.2.6.8 and 6.1.1.4'
H H 0.0000 0.0000 'International Tables Vol C Tables 4.2.6.8 and 6.1.1.4'
N N 0.0061 0.0033 'International Tables Vol C Tables 4.2.6.8 and 6.1.1.4'
O O 0.0106 0.0060 'International Tables Vol C Tables 4.2.6.8 and 6.1.1.4'
Si Si 0.0817 0.0704 'International Tables Vol C Tables 4.2.6.8 and 6.1.1.4'
Cl Cl 0.1484 0.1585 'International Tables Vol C Tables 4.2.6.8 and 6.1.1.4'
Zr Zr -2.9673 0.5597 'International Tables Vol C Tables 4.2.6.8 and 6.1.1.4'

loop_
_geom_angle_atom_site_label_1
_geom_angle_atom_site_label_2
_geom_angle_atom_site_label_3
_geom_angle
N1 Zr1 N6 86.51(10)
N1 Zr1 N13 82.75(11)
N6 Zr1 N13 144.16(10)
N1 Zr1 N11 87.29(10)
N6 Zr1 N11 86.95(10)
N13 Zr1 N11 58.54(10)
N1 Zr1 N3 58.45(10)
N6 Zr1 N3 82.15(10)
N13 Zr1 N3 119.50(11)
N11 Zr1 N3 144.45(10)
N1 Zr1 N8 143.63(10)
N6 Zr1 N8 58.38(10)
N13 Zr1 N8 119.35(11)
N11 Zr1 N8 82.07(10)
N3 Zr1 N8 119.06(10)
N1 Zr1 Cl1 127.60(8)
N6 Zr1 Cl1 127.26(8)
N13 Zr1 Cl1 85.29(8)
N11 Zr1 Cl1 127.39(8)
N3 Zr1 Cl1 85.01(7)
N8 Zr1 Cl1 85.23(8)
N1 Zr1 C22 114.86(11)
N6 Zr1 C22 28.76(10)
N13 Zr1 C22 138.58(11)
N11 Zr1 C22 83.99(10)
N3 Zr1 C22 101.07(10)
N8 Zr1 C22 29.62(10)
Cl1 Zr1 C22 107.57(8)
N1 Zr1 C37 84.63(11)
N6 Zr1 C37 115.31(11)
N13 Zr1 C37 29.76(10)
N11 Zr1 C37 28.78(10)
N3 Zr1 C37 138.97(11)
N8 Zr1 C37 101.10(11)
Cl1 Zr1 C37 107.68(8)
C22 Zr1 C37 111.14(11)
N1 Zr1 C7 28.77(9)
N6 Zr1 C7 83.76(10)
N13 Zr1 C7 101.65(11)
N11 Zr1 C7 115.64(11)
N3 Zr1 C7 29.68(9)
N8 Zr1 C7 138.11(10)
Cl1 Zr1 C7 107.64(8)
C22 Zr1 C7 110.86(11)
C37 Zr1 C7 111.74(11)
C7 N1 C1 125.1(3)
C7 N1 Zr1 96.7(2)
C1 N1 Zr1 136.6(2)
C7 N2 C8 123.0(3)
C7 N2 C9 122.0(3)
C8 N2 C9 114.5(3)
C7 N3 C10 119.7(3)
C7 N3 Zr1 94.9(2)
C10 N3 Zr1 129.4(2)
C10 N4 C12 119.3(3)
C10 N4 C11 123.9(3)
C12 N4 C11 114.8(3)
C10 N5 Si1 156.0(3)
N5 Si1 C13 111.9(2)
N5 Si1 C15 108.64(19)
C13 Si1 C15 107.9(2)
N5 Si1 C14 112.8(2)
C13 Si1 C14 108.9(3)
C15 Si1 C14 106.4(3)
C6 C1 C2 119.0(3)
C6 C1 N1 119.2(3)
C2 C1 N1 121.8(3)
C3 C2 C1 119.6(4)
C4 C3 C2 121.1(4)
C5 C4 C3 119.3(4)
C4 C5 C6 120.1(4)
C1 C6 C5 120.9(4)
N1 C7 N2 126.2(3)
N1 C7 N3 110.0(3)
N2 C7 N3 123.8(3)
N1 C7 Zr1 54.50(18)
N2 C7 Zr1 178.8(3)
N3 C7 Zr1 55.47(18)
N5 C10 N4 126.2(3)
N5 C10 N3 122.1(3)
N4 C10 N3 111.6(3)
C22 N6 C16 125.6(3)
C22 N6 Zr1 96.6(2)
C16 N6 Zr1 135.9(2)
C22 N7 C23 123.0(3)
C22 N7 C24 121.3(3)
C23 N7 C24 114.9(3)
C22 N8 C25 120.1(3)
C22 N8 Zr1 94.8(2)
C25 N8 Zr1 128.7(2)
C25 N9 Si2 152.2(3)
C25 N10 C27 119.3(3)
C25 N10 C26 123.9(3)
C27 N10 C26 114.9(3)
N9 Si2 C28 112.0(2)
N9 Si2 C29 113.8(2)
C28 Si2 C29 110.2(3)
N9 Si2 C30 106.7(2)
C28 Si2 C30 106.7(2)
C29 Si2 C30 107.1(3)
C17 C16 C21 118.9(4)
C17 C16 N6 122.6(4)
C21 C16 N6 118.5(3)
C18 C17 C16 120.6(4)
C17 C18 C19 120.3(4)
C20 C19 C18 119.3(4)
C19 C20 C21 120.6(4)
C16 C21 C20 120.3(4)
N6 C22 N7 125.7(3)
N6 C22 N8 110.2(3)
N7 C22 N8 124.1(4)
N6 C22 Zr1 54.63(18)
N7 C22 Zr1 179.0(3)
N8 C22 Zr1 55.55(18)
N9 C25 N10 126.7(4)
N9 C25 N8 121.4(4)
N10 C25 N8 111.9(3)
C37 N11 C31 125.2(3)
C37 N11 Zr1 96.2(2)
C31 N11 Zr1 136.7(2)
C37 N12 C39 122.1(3)
C37 N12 C38 122.6(3)
C39 N12 C38 114.9(3)
C37 N13 C40 120.0(3)
C37 N13 Zr1 95.1(2)
C40 N13 Zr1 128.4(2)
C40 N14 C41 123.5(3)
C40 N14 C42 119.3(4)
C41 N14 C42 113.7(3)
C40 N15 Si3 147.7(3)
N15 Si3 C45 107.5(2)
N15 Si3 C43 111.4(2)
C45 Si3 C43 107.4(3)
N15 Si3 C44 115.7(2)
C45 Si3 C44 106.4(3)
C43 Si3 C44 108.1(3)
C32 C31 C36 118.9(4)
C32 C31 N11 122.4(4)
C36 C31 N11 118.6(4)
C31 C32 C33 119.9(4)
C34 C33 C32 120.9(5)
C35 C34 C33 119.5(4)
C34 C35 C36 120.2(5)
C35 C36 C31 120.6(4)
N11 C37 N12 126.2(3)
N11 C37 N13 110.1(3)
N12 C37 N13 123.6(3)
N11 C37 Zr1 55.03(18)
N12 C37 Zr1 178.1(3)
N13 C37 Zr1 55.12(18)
N15 C40 N14 126.5(4)
N15 C40 N13 121.9(4)
N14 C40 N13 111.6(3)
C48 O1 C46 110.1(9)
C47 C46 O1 105.4(11)
O1 C48 C49 108.0(8)
C50 O2 C52 110.7(11)
O2 C50 C51 107.6(11)
C53 C52 O2 114.0(14)

loop_
_geom_bond_atom_site_label_1
_geom_bond_atom_site_label_2
_geom_bond_distance
Zr1 N1 2.249(3)
Zr1 N6 2.250(3)
Zr1 N13 2.259(3)
Zr1 N11 2.260(3)
Zr1 N3 2.268(3)
Zr1 N8 2.268(3)
Zr1 Cl1 2.4371(10)
Zr1 C22 2.741(4)
Zr1 C37 2.742(4)
Zr1 C7 2.743(4)
N1 C7 1.330(4)
N1 C1 1.432(4)
N2 C7 1.346(4)
N2 C8 1.456(5)
N2 C9 1.464(5)
N3 C7 1.363(4)
N3 C10 1.423(4)
N4 C10 1.370(5)
N4 C12 1.456(5)
N4 C11 1.452(5)
N5 C10 1.267(4)
N5 Si1 1.661(3)
Si1 C13 1.855(5)
Si1 C15 1.857(5)
Si1 C14 1.865(5)
C1 C6 1.377(5)
C1 C2 1.390(5)
C2 C3 1.380(5)
C3 C4 1.375(5)
C4 C5 1.375(5)
C5 C6 1.381(5)
N6 C22 1.328(4)
N6 C16 1.427(4)
N7 C22 1.350(4)
N7 C23 1.450(5)
N7 C24 1.462(5)
N8 C22 1.360(4)
N8 C25 1.422(5)
N9 C25 1.271(5)
N9 Si2 1.675(3)
N10 C25 1.372(5)
N10 C27 1.447(5)
N10 C26 1.456(5)
Si2 C28 1.862(5)
Si2 C29 1.871(5)
Si2 C30 1.867(5)
C16 C17 1.385(5)
C16 C21 1.389(5)
C17 C18 1.379(5)
C18 C19 1.385(6)
C19 C20 1.375(6)
C20 C21 1.383(5)
N11 C37 1.328(4)
N11 C31 1.418(4)
N12 C37 1.356(4)
N12 C39 1.448(5)
N12 C38 1.458(5)
N13 C37 1.367(4)
N13 C40 1.421(4)
N14 C40 1.373(5)
N14 C41 1.451(5)
N14 C42 1.460(5)
N15 C40 1.281(5)
N15 Si3 1.663(3)
Si3 C45 1.857(5)
Si3 C43 1.861(5)
Si3 C44 1.870(6)
C31 C32 1.386(5)
C31 C36 1.397(5)
C32 C33 1.386(5)
C33 C34 1.380(6)
C34 C35 1.378(6)
C35 C36 1.380(5)
O1 C48 1.377(9)
O1 C46 1.407(10)
C46 C47 1.378(13)
C48 C49 1.435(10)
O2 C50 1.357(11)
O2 C52 1.395(13)
C50 C51 1.403(12)
C52 C53 1.374(12)
